data_7717676
loop_
_publ_author_name
'Jana, Manish'
'Hall, Michael B.'
'Darensbourg, Marcetta Y.'

_publ_section_title
;
 A sulfur-templated Ni-Ni' coordination polymer that relies on a
 polarizable nickel nitrosyl hub.
;
_journal_name_full 'Dalton transactions (Cambridge, England : 2003)'
_journal_paper_doi 10.1039/d4dt03174a
_journal_year 2024
_chemical_formula_moiety 'C26 H33 Cl N3 Ni2 O P S2'
_chemical_formula_sum 'C26 H33 Cl N3 Ni2 O P S2'
_chemical_formula_weight 651.51
_chemical_properties_physical Air-sensitive,Oxygen-sensitive
_space_group_crystal_system triclinic
_space_group_IT_number 2
_space_group_name_Hall '-P 1'
_space_group_name_H-M_alt 'P -1'
_atom_sites_solution_hydrogens geom
_atom_sites_solution_primary dual
_audit_creation_date 2024-08-27
_audit_creation_method
;
Olex2 1.5
(compiled 2024.02.16 svn.r378c4104 for OlexSys, GUI svn.r6928)
;
_audit_update_record
;
2024-08-29 deposited with the CCDC.	2024-12-12 downloaded from the CCDC.
;
_cell_angle_alpha 92.798(2)
_cell_angle_beta 93.041(2)
_cell_angle_gamma 92.763(2)
_cell_formula_units_Z 4
_cell_length_a 9.7816(4)
_cell_length_b 15.5698(6)
_cell_length_c 18.7752(7)
_cell_measurement_reflns_used 9941
_cell_measurement_temperature 110.0
_cell_measurement_theta_max 66.756
_cell_measurement_theta_min 3.603
_cell_volume 2848.29(19)
_computing_cell_refinement 'SAINT V8.38A (Bruker, 2018)'
_computing_data_reduction 'SAINT V8.38A (Bruker, 2018)'
_computing_molecular_graphics 'Olex2 1.5 (Dolomanov et al., 2009)'
_computing_publication_material 'Olex2 1.5 (Dolomanov et al., 2009)'
_computing_structure_refinement 'XL  (Sheldrick, 2008)'
_computing_structure_solution 'SHELXT 2018/2 (Sheldrick, 2018)'
_diffrn_ambient_temperature 110.0
_diffrn_detector 'Bruker APEX2 area detector'
_diffrn_detector_area_resol_mean 7.9
_diffrn_detector_type 'CCD area detector'
_diffrn_measured_fraction_theta_full 0.991
_diffrn_measured_fraction_theta_max 0.991
_diffrn_measurement_device 'three-circle diffractometer'
_diffrn_measurement_device_type 'Bruker APEX-II CCD'
_diffrn_measurement_method '\f and \w scans'
_diffrn_radiation_monochromator 'mirror optics'
_diffrn_radiation_probe x-ray
_diffrn_radiation_type CuK\a
_diffrn_radiation_wavelength 1.54178
_diffrn_reflns_av_R_equivalents 0.0855
_diffrn_reflns_av_unetI/netI 0.0594
_diffrn_reflns_Laue_measured_fraction_full 0.991
_diffrn_reflns_Laue_measured_fraction_max 0.991
_diffrn_reflns_limit_h_max 11
_diffrn_reflns_limit_h_min -11
_diffrn_reflns_limit_k_max 18
_diffrn_reflns_limit_k_min -18
_diffrn_reflns_limit_l_max 22
_diffrn_reflns_limit_l_min -22
_diffrn_reflns_number 90413
_diffrn_reflns_point_group_measured_fraction_full 0.991
_diffrn_reflns_point_group_measured_fraction_max 0.991
_diffrn_reflns_theta_full 66.872
_diffrn_reflns_theta_max 66.872
_diffrn_reflns_theta_min 2.360
_diffrn_source 'microfocus sealed X-ray tube'
_diffrn_source_current 1.0
_diffrn_source_power 0.05
_diffrn_source_type 'Incoatec I\ms'
_diffrn_source_voltage 50.0
_diffrn_standards_number 0
_exptl_absorpt_coefficient_mu 4.601
_exptl_absorpt_correction_T_max 0.7528
_exptl_absorpt_correction_T_min 0.6520
_exptl_absorpt_correction_type multi-scan
_exptl_absorpt_process_details
;
SADABS-2016/2 (Bruker,2016/2) was used for absorption correction.
wR2(int) was 0.0747 before and 0.0645 after correction.
The Ratio of minimum to maximum transmission is 0.8661.
The \l/2 correction factor is Not present.
;
_exptl_crystal_colour 'metallic dark green'
_exptl_crystal_colour_lustre metallic
_exptl_crystal_colour_modifier dark
_exptl_crystal_colour_primary green
_exptl_crystal_density_diffrn 1.519
_exptl_crystal_description block
_exptl_crystal_F_000 1352
_exptl_crystal_recrystallization_method 'Re-crystallisation from solvent'
_exptl_crystal_size_max 0.5
_exptl_crystal_size_mid 0.3
_exptl_crystal_size_min 0.3
_refine_diff_density_max 1.542
_refine_diff_density_min -1.336
_refine_diff_density_rms 0.101
_refine_ls_extinction_method none
_refine_ls_goodness_of_fit_ref 1.090
_refine_ls_hydrogen_treatment constr
_refine_ls_matrix_type full
_refine_ls_number_parameters 651
_refine_ls_number_reflns 10058
_refine_ls_number_restraints 4
_refine_ls_restrained_S_all 1.096
_refine_ls_R_factor_all 0.0815
_refine_ls_R_factor_gt 0.0677
_refine_ls_shift/su_max 0.001
_refine_ls_shift/su_mean 0.000
_refine_ls_structure_factor_coef Fsqd
_refine_ls_weighting_details 'w=1/[\s^2^(Fo^2^)+18.2623P] where P=(Fo^2^+2Fc^2^)/3'
_refine_ls_weighting_scheme calc
_refine_ls_wR_factor_gt 0.1501
_refine_ls_wR_factor_ref 0.1573
_reflns_Friedel_coverage 0.000
_reflns_number_gt 8468
_reflns_number_total 10058
_reflns_threshold_expression 'I > 2\s(I)'
_cod_data_source_file d4dt03174a2.cif
_cod_data_source_block as_ni_dame_fe_co_0m
_cod_database_code 7717676
_shelx_shelxl_version_number 2016/6
_shelx_space_group_comment
;
The symmetry employed for this shelxl refinement is uniquely defined
by the following loop, which should always be used as a source of
symmetry information in preference to the above space-group names.
They are only intended as comments.
;
_shelx_estimated_absorpt_t_max 0.339
_shelx_estimated_absorpt_t_min 0.207
_olex2_refinement_description
;
1. Fixed Uiso
 At 1.2 times of:
  All C(H) groups, All C(H,H) groups, All C(H,H,H,H) groups
 At 1.5 times of:
  All C(H,H,H) groups, All C(H,H,H,H,H,H) groups
2. Restrained distances
 N5-C33A \\sim N5-C33B
 with sigma of 0.02
 C34B-C33B \\sim C34A-C33A
 with sigma of 0.02
 Ni4-Cl2B \\sim Ni4-Cl2A
 with sigma of 0.02
 C31B-C30B \\sim C31A-C30A
 with sigma of 0.02
3. Uiso/Uaniso restraints and constraints
Uanis(C34A) = Uanis(C34B)
Uanis(C33B) = Uanis(C33A)
Uanis(C30B) = Uanis(C30A)
Uanis(C31B) = Uanis(C31A)
Uanis(N4B) = Uanis(N4A)
Uanis(N4A) = Uanis(N4B) = Uanis(N5)
Uanis(C31B) = Uanis(C31A) = Uanis(C5)
Uanis(C33B) = Uanis(C33A) = Uanis(C7)
Uanis(S4A) = Uanis(S4B)
Uanis(C30B) = Uanis(C30A) = Uanis(C5)
Uanis(C32) = Uanis(C29)
4. Others
 Sof(S4B)=Sof(Cl2B)=Sof(N4B)=Sof(C31B)=Sof(H31C)=Sof(H31D)=Sof(H29D)=Sof(H29E)=
 Sof(H29F)=Sof(H28C)=Sof(H28D)=Sof(C33B)=Sof(H33C)=Sof(H33D)=Sof(C34B)=
 Sof(H34C)=Sof(H34D)=Sof(C30B)=Sof(H30C)=Sof(H30D)=1-FVAR(1)
 Sof(S4A)=Sof(Cl2A)=Sof(N4A)=Sof(C31A)=Sof(H31A)=Sof(H31B)=Sof(H29A)=Sof(H29B)=
 Sof(H29C)=Sof(H28A)=Sof(H28B)=Sof(C33A)=Sof(H33A)=Sof(H33B)=Sof(C34A)=
 Sof(H34A)=Sof(H34B)=Sof(C30A)=Sof(H30A)=Sof(H30B)=FVAR(1)
5.a Secondary CH2 refined with riding coordinates:
 C4(H4A,H4B), C8(H8A,H8B), C7(H7A,H7B), C2(H2A,H2B), C5(H5A,H5B), C1(H1A,H1B),
 C31A(H31A,H31B), C31B(H31C,H31D), C27(H27A,H27B), C28(H28A,H28B), C28(H28C,
 H28D), C33A(H33A,H33B), C33B(H33C,H33D), C34A(H34A,H34B), C34B(H34C,H34D),
 C30A(H30A,H30B), C30B(H30C,H30D)
5.b Aromatic/amide H refined with riding coordinates:
 C20(H20), C16(H16), C10(H10), C14(H14), C13(H13), C17(H17), C22(H22),
 C26(H26), C19(H19), C40(H40), C12(H12), C18(H18), C48(H48), C23(H23), C11(H11),
  C50(H50), C25(H25), C24(H24), C52(H52), C49(H49), C46(H46), C36(H36),
 C39(H39), C38(H38), C42(H42), C51(H51), C43(H43), C44(H44), C37(H37), C45(H45)
5.c Idealised Me refined as rotating group:
 C3(H3A,H3B,H3C), C6(H6A,H6B,H6C), C32(H32A,H32B,H32C), C29(H29A,H29B,H29C),
 C29(H29D,H29E,H29F)
;
_olex2_submission_special_instructions 'No special instructions were received'

loop_
_space_group_symop_operation_xyz
'x, y, z'
'-x, -y, -z'

loop_
_atom_site_label
_atom_site_type_symbol
_atom_site_fract_x
_atom_site_fract_y
_atom_site_fract_z
_atom_site_U_iso_or_equiv
_atom_site_adp_type
_atom_site_occupancy
_atom_site_site_symmetry_order
_atom_site_calc_flag
_atom_site_refinement_flags_posn
_atom_site_refinement_flags_adp
_atom_site_refinement_flags_occupancy
_atom_site_disorder_assembly
_atom_site_disorder_group
Ni2 Ni 0.40632(8) 0.28543(5) 0.83398(4) 0.0201(2) Uani 1 1 d . . . . .
Ni1 Ni 0.31761(8) 0.50365(5) 0.88785(4) 0.0201(2) Uani 1 1 d . . . . .
Ni3 Ni -0.08616(11) 0.48447(6) 0.61930(5) 0.0366(3) Uani 1 1 d . . . . .
Ni4 Ni -0.16665(10) 0.71655(7) 0.66224(7) 0.0492(3) Uani 1 1 d D . . . .
S2 S 0.45994(12) 0.40416(7) 0.91270(6) 0.0198(3) Uani 1 1 d . . . . .
P1 P 0.46854(12) 0.17729(8) 0.89942(6) 0.0182(3) Uani 1 1 d . . . . .
Cl1 Cl 0.56514(14) 0.29529(8) 0.74973(7) 0.0308(3) Uani 1 1 d . . . . .
P2 P -0.10841(14) 0.82882(9) 0.59930(8) 0.0274(3) Uani 1 1 d . . . . .
S1 S 0.13726(14) 0.42961(9) 0.91614(8) 0.0337(3) Uani 1 1 d . . . . .
S3 S 0.1161(2) 0.53112(10) 0.66213(9) 0.0479(4) Uani 1 1 d . . . . .
S4A S -0.1825(6) 0.6091(4) 0.5993(3) 0.0383(5) Uani 0.294(3) 1 d . . P A 1
S4B S -0.1211(2) 0.60585(14) 0.56986(12) 0.0383(5) Uani 0.706(3) 1 d . . P A 2
Cl2A Cl -0.4017(6) 0.7481(4) 0.6875(4) 0.0377(14) Uani 0.294(3) 1 d D . P A 1
Cl2B Cl -0.3945(3) 0.7021(3) 0.6602(2) 0.0607(10) Uani 0.706(3) 1 d D . P A 2
N2 N 0.4656(4) 0.5676(3) 0.8452(2) 0.0231(9) Uani 1 1 d . . . . .
O1 O 0.1497(4) 0.2054(3) 0.8009(2) 0.0429(10) Uani 1 1 d . . . . .
N3 N 0.2463(5) 0.2535(3) 0.8057(2) 0.0263(10) Uani 1 1 d . . . . .
N1 N 0.2090(5) 0.6051(3) 0.8823(2) 0.0269(10) Uani 1 1 d . . . . .
O2 O 0.0157(5) 0.7709(3) 0.7761(3) 0.0577(13) Uani 1 1 d . . . . .
N6 N -0.0671(5) 0.7327(4) 0.7374(3) 0.0448(14) Uani 1 1 d . . . . .
C20 C 0.7466(5) 0.2266(3) 0.8996(3) 0.0228(11) Uani 1 1 d . . . . .
H20 H 0.715275 0.280667 0.886160 0.027 Uiso 1 1 calc R U . . .
C9 C 0.4031(5) 0.1810(3) 0.9886(3) 0.0199(10) Uani 1 1 d . . . . .
C15 C 0.6518(5) 0.1596(3) 0.9105(3) 0.0195(10) Uani 1 1 d . . . . .
C21 C 0.3979(5) 0.0753(3) 0.8580(3) 0.0216(10) Uani 1 1 d . . . . .
C16 C 0.6992(5) 0.0803(3) 0.9284(3) 0.0254(11) Uani 1 1 d . . . . .
H16 H 0.635822 0.033590 0.935170 0.031 Uiso 1 1 calc R U . . .
C10 C 0.2839(5) 0.2248(3) 0.9987(3) 0.0258(11) Uani 1 1 d . . . . .
H10 H 0.243651 0.254588 0.960581 0.031 Uiso 1 1 calc R U . . .
C14 C 0.4632(6) 0.1401(3) 1.0464(3) 0.0255(11) Uani 1 1 d . . . . .
H14 H 0.545661 0.111214 1.040923 0.031 Uiso 1 1 calc R U . . .
C47 C -0.1829(6) 0.8273(3) 0.5074(3) 0.0295(12) Uani 1 1 d . . . . .
C4 C 0.2785(6) 0.6636(3) 0.8330(3) 0.0310(13) Uani 1 1 d . . . . .
H4A H 0.250250 0.723290 0.841483 0.037 Uiso 1 1 calc R U . . .
H4B H 0.252921 0.644938 0.782741 0.037 Uiso 1 1 calc R U . . .
N5 N -0.2575(6) 0.4344(3) 0.5762(3) 0.0508(13) Uani 1 1 d D . . . .
C41 C -0.1503(6) 0.9337(4) 0.6381(3) 0.0301(12) Uani 1 1 d . . . . .
C8 C 0.6200(5) 0.4597(3) 0.8887(3) 0.0274(11) Uani 1 1 d . . . . .
H8A H 0.694676 0.450236 0.924645 0.033 Uiso 1 1 calc R U . . .
H8B H 0.646651 0.436627 0.841611 0.033 Uiso 1 1 calc R U . . .
C13 C 0.4030(6) 0.1416(3) 1.1112(3) 0.0305(12) Uani 1 1 d . . . . .
H13 H 0.444558 0.113574 1.149958 0.037 Uiso 1 1 calc R U . . .
C35 C 0.0765(5) 0.8399(3) 0.5923(3) 0.0279(12) Uani 1 1 d . . . . .
C17 C 0.8394(6) 0.0692(4) 0.9364(3) 0.0312(12) Uani 1 1 d . . . . .
H17 H 0.871477 0.014887 0.948646 0.037 Uiso 1 1 calc R U . . .
C22 C 0.2930(5) 0.0258(3) 0.8854(3) 0.0275(12) Uani 1 1 d . . . . .
H22 H 0.259525 0.041796 0.930448 0.033 Uiso 1 1 calc R U . . .
C7 C 0.5976(6) 0.5551(4) 0.8857(3) 0.0379(11) Uani 1 1 d . . . . .
H7A H 0.595411 0.581163 0.934724 0.045 Uiso 1 1 calc R U . . .
H7B H 0.673992 0.583808 0.861946 0.045 Uiso 1 1 calc R U . . .
C26 C 0.4461(6) 0.0507(3) 0.7923(3) 0.0302(12) Uani 1 1 d . . . . .
H26 H 0.516893 0.084761 0.773021 0.036 Uiso 1 1 calc R U . . .
C19 C 0.8857(5) 0.2155(4) 0.9080(3) 0.0300(12) Uani 1 1 d . . . . .
H19 H 0.949496 0.261820 0.900991 0.036 Uiso 1 1 calc R U . . .
C40 C 0.1431(6) 0.9152(4) 0.5746(3) 0.0313(12) Uani 1 1 d . . . . .
H40 H 0.091541 0.963834 0.564855 0.038 Uiso 1 1 calc R U . . .
C12 C 0.2827(6) 0.1835(4) 1.1207(3) 0.0355(13) Uani 1 1 d . . . . .
H12 H 0.241584 0.183551 1.165396 0.043 Uiso 1 1 calc R U . . .
C18 C 0.9318(5) 0.1366(4) 0.9267(3) 0.0317(13) Uani 1 1 d . . . . .
H18 H 1.027358 0.128912 0.932932 0.038 Uiso 1 1 calc R U . . .
C2 C 0.0651(6) 0.5800(4) 0.8554(3) 0.0341(13) Uani 1 1 d . . . . .
H2A H 0.063990 0.559967 0.804540 0.041 Uiso 1 1 calc R U . . .
H2B H 0.007725 0.630499 0.859263 0.041 Uiso 1 1 calc R U . . .
C48 C -0.1138(6) 0.8624(3) 0.4524(3) 0.0337(13) Uani 1 1 d . . . . .
H48 H -0.022780 0.886058 0.460910 0.040 Uiso 1 1 calc R U . . .
C5 C 0.4316(8) 0.6598(4) 0.8475(4) 0.0522(13) Uani 1 1 d . . . . .
H5A H 0.480987 0.690609 0.810957 0.063 Uiso 1 1 calc R U . . .
H5B H 0.459280 0.687483 0.895013 0.063 Uiso 1 1 calc R U . . .
C23 C 0.2367(6) -0.0479(4) 0.8466(4) 0.0374(14) Uani 1 1 d . . . . .
H23 H 0.163739 -0.081113 0.864843 0.045 Uiso 1 1 calc R U . . .
C11 C 0.2234(6) 0.2252(4) 1.0645(3) 0.0343(13) Uani 1 1 d . . . . .
H11 H 0.141239 0.254239 1.070547 0.041 Uiso 1 1 calc R U . . .
N4A N -0.047(4) 0.370(2) 0.6643(15) 0.0508(13) Uani 0.294(3) 1 d . . P A 1
N4B N -0.0392(14) 0.3695(8) 0.6446(6) 0.0508(13) Uani 0.706(3) 1 d . . P A 2
C50 C -0.3114(6) 0.8289(4) 0.3712(3) 0.0383(14) Uani 1 1 d . . . . .
H50 H -0.355833 0.831089 0.325188 0.046 Uiso 1 1 calc R U . . .
C3 C 0.2092(7) 0.6483(4) 0.9543(3) 0.0366(14) Uani 1 1 d . . . . .
H3A H 0.163338 0.610176 0.986571 0.055 Uiso 1 1 calc R U . . .
H3B H 0.160521 0.701726 0.951448 0.055 Uiso 1 1 calc R U . . .
H3C H 0.303980 0.661786 0.972479 0.055 Uiso 1 1 calc R U . . .
C25 C 0.3921(7) -0.0233(4) 0.7542(3) 0.0389(14) Uani 1 1 d . . . . .
H25 H 0.426970 -0.040162 0.709694 0.047 Uiso 1 1 calc R U . . .
C24 C 0.2872(6) -0.0721(4) 0.7819(3) 0.0403(15) Uani 1 1 d . . . . .
H24 H 0.249825 -0.122550 0.756030 0.048 Uiso 1 1 calc R U . . .
C52 C -0.3140(6) 0.7913(4) 0.4940(3) 0.0376(14) Uani 1 1 d . . . . .
H52 H -0.360960 0.766096 0.531396 0.045 Uiso 1 1 calc R U . . .
C1 C 0.0072(6) 0.5087(4) 0.8990(3) 0.0375(14) Uani 1 1 d . . . . .
H1A H -0.074086 0.479748 0.872825 0.045 Uiso 1 1 calc R U . . .
H1B H -0.022016 0.533499 0.944983 0.045 Uiso 1 1 calc R U . . .
C49 C -0.1780(7) 0.8629(4) 0.3847(3) 0.0395(15) Uani 1 1 d . . . . .
H49 H -0.130165 0.886827 0.347003 0.047 Uiso 1 1 calc R U . . .
C46 C -0.2534(6) 0.9819(4) 0.6091(3) 0.0411(15) Uani 1 1 d . . . . .
H46 H -0.302765 0.961305 0.566179 0.049 Uiso 1 1 calc R U . . .
C6 C 0.4734(7) 0.5365(4) 0.7694(3) 0.0351(13) Uani 1 1 d . . . . .
H6A H 0.483397 0.474138 0.766973 0.053 Uiso 1 1 calc R U . . .
H6B H 0.552537 0.565227 0.749003 0.053 Uiso 1 1 calc R U . . .
H6C H 0.389335 0.549746 0.742205 0.053 Uiso 1 1 calc R U . . .
C36 C 0.1546(6) 0.7694(4) 0.6073(4) 0.0386(14) Uani 1 1 d . . . . .
H36 H 0.110532 0.716819 0.619476 0.046 Uiso 1 1 calc R U . . .
C39 C 0.2844(6) 0.9209(4) 0.5709(3) 0.0397(14) Uani 1 1 d . . . . .
H39 H 0.329097 0.973028 0.558243 0.048 Uiso 1 1 calc R U . . .
C38 C 0.3605(6) 0.8504(4) 0.5857(3) 0.0431(16) Uani 1 1 d . . . . .
H38 H 0.457242 0.853870 0.582850 0.052 Uiso 1 1 calc R U . . .
C42 C -0.0802(7) 0.9656(4) 0.7013(3) 0.0415(15) Uani 1 1 d . . . . .
H42 H -0.009322 0.933817 0.722153 0.050 Uiso 1 1 calc R U . . .
C51 C -0.3781(6) 0.7919(4) 0.4258(3) 0.0409(15) Uani 1 1 d . . . . .
H51 H -0.468080 0.766598 0.416902 0.049 Uiso 1 1 calc R U . . .
C43 C -0.1130(7) 1.0435(4) 0.7340(4) 0.0459(16) Uani 1 1 d . . . . .
H43 H -0.064096 1.064410 0.776947 0.055 Uiso 1 1 calc R U . . .
C44 C -0.2150(7) 1.0905(4) 0.7050(4) 0.0465(17) Uani 1 1 d . . . . .
H44 H -0.237551 1.143373 0.727675 0.056 Uiso 1 1 calc R U . . .
C37 C 0.2954(6) 0.7758(4) 0.6044(4) 0.0452(17) Uani 1 1 d . . . . .
H37 H 0.347655 0.727836 0.615593 0.054 Uiso 1 1 calc R U . . .
C45 C -0.2850(7) 1.0595(5) 0.6419(4) 0.0526(18) Uani 1 1 d . . . . .
H45 H -0.355084 1.091941 0.621015 0.063 Uiso 1 1 calc R U . . .
C31A C -0.232(3) 0.3201(15) 0.5989(16) 0.0522(13) Uani 0.294(3) 1 d D . P A 1
H31A H -0.243224 0.311147 0.650144 0.063 Uiso 0.294(3) 1 calc R U P A 1
H31B H -0.293625 0.278809 0.569317 0.063 Uiso 0.294(3) 1 calc R U P A 1
C31B C -0.2538(11) 0.3416(6) 0.5798(7) 0.0522(13) Uani 0.706(3) 1 d D . P A 2
H31C H -0.332789 0.321865 0.606766 0.063 Uiso 0.706(3) 1 calc R U P A 2
H31D H -0.268838 0.316056 0.530553 0.063 Uiso 0.706(3) 1 calc R U P A 2
C27 C 0.1885(9) 0.4292(5) 0.6839(5) 0.069(2) Uani 1 1 d . . . . .
H27A H 0.284753 0.428742 0.670161 0.083 Uiso 1 1 calc R U . . .
H27B H 0.187170 0.421935 0.735956 0.083 Uiso 1 1 calc R U . . .
C32 C -0.3740(9) 0.4596(7) 0.6196(6) 0.087(2) Uani 1 1 d . . . . .
H32A H -0.360764 0.438997 0.667807 0.130 Uiso 1 1 calc R U . . .
H32B H -0.460080 0.434004 0.597034 0.130 Uiso 1 1 calc R U . . .
H32C H -0.377749 0.522498 0.622330 0.130 Uiso 1 1 calc R U . . .
C29 C -0.0707(9) 0.3583(7) 0.7246(6) 0.087(2) Uani 1 1 d . . . . .
H29A H -0.028048 0.405469 0.755931 0.130 Uiso 0.294(3) 1 calc R U P A 1
H29B H -0.033767 0.303720 0.738262 0.130 Uiso 0.294(3) 1 calc R U P A 1
H29C H -0.170101 0.355914 0.729316 0.130 Uiso 0.294(3) 1 calc R U P A 1
H29D H -0.062688 0.297925 0.735879 0.130 Uiso 0.706(3) 1 calc R U P A 2
H29E H -0.163995 0.375504 0.732554 0.130 Uiso 0.706(3) 1 calc R U P A 2
H29F H -0.005127 0.394608 0.755519 0.130 Uiso 0.706(3) 1 calc R U P A 2
C28 C 0.1044(10) 0.3568(6) 0.6439(7) 0.092(3) Uani 1 1 d . . . . .
H28A H 0.134507 0.300218 0.658733 0.110 Uiso 0.294(3) 1 calc R U P A 1
H28B H 0.112674 0.359836 0.591739 0.110 Uiso 0.294(3) 1 calc R U P A 1
H28C H 0.131449 0.352469 0.593820 0.110 Uiso 0.706(3) 1 calc R U P A 2
H28D H 0.124022 0.301829 0.665816 0.110 Uiso 0.706(3) 1 calc R U P A 2
C33A C -0.243(2) 0.4345(14) 0.4980(8) 0.0379(11) Uani 0.294(3) 1 d D . P A 1
H33A H -0.315473 0.399555 0.469244 0.045 Uiso 0.294(3) 1 calc R U P A 1
H33B H -0.150638 0.422358 0.482683 0.045 Uiso 0.294(3) 1 calc R U P A 1
C33B C -0.2882(9) 0.4749(6) 0.5094(5) 0.0379(11) Uani 0.706(3) 1 d D . P A 2
H33C H -0.379165 0.452957 0.488820 0.045 Uiso 0.706(3) 1 calc R U P A 2
H33D H -0.218786 0.460399 0.474878 0.045 Uiso 0.706(3) 1 calc R U P A 2
C34A C -0.273(5) 0.5398(17) 0.508(2) 0.082(5) Uani 0.294(3) 1 d D . P A 1
H34A H -0.373579 0.545223 0.507855 0.099 Uiso 0.294(3) 1 calc R U P A 1
H34B H -0.241294 0.568130 0.465075 0.099 Uiso 0.294(3) 1 calc R U P A 1
C34B C -0.2877(19) 0.5806(9) 0.5238(8) 0.082(5) Uani 0.706(3) 1 d D . P A 2
H34C H -0.363034 0.597117 0.554080 0.099 Uiso 0.706(3) 1 calc R U P A 2
H34D H -0.296158 0.610013 0.478362 0.099 Uiso 0.706(3) 1 calc R U P A 2
C30A C -0.094(2) 0.3153(16) 0.5810(16) 0.0522(13) Uani 0.294(3) 1 d D . P A 1
H30A H -0.070713 0.348047 0.539046 0.063 Uiso 0.294(3) 1 calc R U P A 1
H30B H -0.062503 0.255930 0.576787 0.063 Uiso 0.294(3) 1 calc R U P A 1
C30B C -0.1369(12) 0.3070(6) 0.6103(6) 0.0522(13) Uani 0.706(3) 1 d D . P A 2
H30C H -0.091402 0.274323 0.572495 0.063 Uiso 0.706(3) 1 calc R U P A 2
H30D H -0.165312 0.265704 0.645863 0.063 Uiso 0.706(3) 1 calc R U P A 2

loop_
_atom_site_aniso_label
_atom_site_aniso_U_11
_atom_site_aniso_U_22
_atom_site_aniso_U_33
_atom_site_aniso_U_23
_atom_site_aniso_U_13
_atom_site_aniso_U_12
Ni2 0.0249(4) 0.0168(4) 0.0187(4) 0.0027(3) -0.0001(3) 0.0015(3)
Ni1 0.0253(4) 0.0166(4) 0.0190(4) 0.0018(3) 0.0030(3) 0.0040(3)
Ni3 0.0566(7) 0.0248(5) 0.0280(5) -0.0050(4) 0.0156(5) -0.0114(5)
Ni4 0.0301(5) 0.0511(7) 0.0676(8) 0.0416(6) -0.0136(5) -0.0067(5)
S2 0.0240(6) 0.0168(6) 0.0190(6) 0.0021(4) 0.0025(5) 0.0011(5)
P1 0.0207(6) 0.0152(6) 0.0184(6) 0.0014(5) -0.0008(5) -0.0001(5)
Cl1 0.0392(7) 0.0320(7) 0.0220(6) 0.0002(5) 0.0094(5) 0.0020(6)
P2 0.0215(6) 0.0272(7) 0.0345(8) 0.0124(6) -0.0010(6) 0.0039(5)
S1 0.0261(7) 0.0271(7) 0.0498(9) 0.0078(6) 0.0114(6) 0.0050(5)
S3 0.0733(12) 0.0341(8) 0.0333(9) -0.0016(6) -0.0103(8) -0.0081(8)
S4A 0.0447(14) 0.0428(10) 0.0249(12) 0.0101(9) -0.0050(8) -0.0239(10)
S4B 0.0447(14) 0.0428(10) 0.0249(12) 0.0101(9) -0.0050(8) -0.0239(10)
Cl2A 0.026(3) 0.045(4) 0.045(4) 0.024(3) 0.008(2) 0.005(3)
Cl2B 0.0292(12) 0.080(2) 0.079(2) 0.056(2) 0.0100(14) 0.0062(15)
N2 0.033(2) 0.017(2) 0.019(2) 0.0031(17) 0.0019(18) 0.0009(18)
O1 0.029(2) 0.050(3) 0.048(3) 0.007(2) -0.0037(19) -0.013(2)
N3 0.030(2) 0.029(2) 0.020(2) 0.0003(18) 0.0002(18) 0.006(2)
N1 0.038(3) 0.022(2) 0.022(2) 0.0011(18) 0.0005(19) 0.0077(19)
O2 0.059(3) 0.057(3) 0.057(3) 0.019(3) -0.017(3) 0.007(3)
N6 0.033(3) 0.044(3) 0.061(4) 0.032(3) 0.000(3) 0.010(2)
C20 0.025(3) 0.021(2) 0.022(3) -0.006(2) 0.002(2) -0.002(2)
C9 0.023(2) 0.015(2) 0.021(3) 0.0009(19) 0.000(2) -0.0021(19)
C15 0.023(2) 0.019(2) 0.017(2) -0.0015(19) -0.0017(19) 0.001(2)
C21 0.026(3) 0.015(2) 0.024(3) -0.0001(19) -0.006(2) 0.004(2)
C16 0.023(3) 0.023(3) 0.030(3) 0.002(2) 0.004(2) 0.002(2)
C10 0.025(3) 0.029(3) 0.025(3) 0.005(2) 0.001(2) 0.002(2)
C14 0.034(3) 0.017(2) 0.025(3) 0.003(2) -0.002(2) 0.001(2)
C47 0.031(3) 0.023(3) 0.036(3) 0.002(2) 0.001(2) 0.007(2)
C4 0.050(3) 0.016(2) 0.028(3) 0.006(2) 0.002(3) 0.007(2)
N5 0.052(3) 0.036(2) 0.063(4) -0.011(2) 0.025(3) -0.0178(19)
C41 0.029(3) 0.037(3) 0.025(3) 0.010(2) 0.007(2) 0.006(2)
C8 0.028(3) 0.022(3) 0.031(3) 0.000(2) 0.003(2) -0.001(2)
C13 0.044(3) 0.023(3) 0.025(3) 0.006(2) 0.002(2) -0.001(2)
C35 0.025(3) 0.024(3) 0.033(3) 0.000(2) -0.001(2) 0.000(2)
C17 0.028(3) 0.029(3) 0.038(3) 0.004(2) -0.001(2) 0.011(2)
C22 0.025(3) 0.022(3) 0.035(3) 0.004(2) -0.003(2) 0.000(2)
C7 0.037(3) 0.038(3) 0.038(3) -0.004(2) 0.005(2) -0.012(2)
C26 0.041(3) 0.026(3) 0.022(3) 0.003(2) -0.003(2) -0.001(2)
C19 0.022(3) 0.030(3) 0.036(3) -0.007(2) 0.006(2) -0.004(2)
C40 0.031(3) 0.035(3) 0.028(3) 0.000(2) 0.003(2) 0.003(2)
C12 0.040(3) 0.037(3) 0.030(3) 0.001(3) 0.012(3) -0.008(3)
C18 0.019(3) 0.040(3) 0.036(3) -0.002(3) 0.003(2) 0.005(2)
C2 0.031(3) 0.039(3) 0.033(3) 0.001(3) -0.001(2) 0.014(3)
C48 0.037(3) 0.025(3) 0.038(3) 0.000(2) 0.000(3) -0.006(2)
C5 0.064(3) 0.024(2) 0.066(4) 0.001(2) -0.010(3) -0.005(2)
C23 0.030(3) 0.022(3) 0.058(4) 0.002(3) -0.009(3) -0.005(2)
C11 0.029(3) 0.042(3) 0.032(3) -0.003(3) 0.009(2) 0.004(3)
N4A 0.052(3) 0.036(2) 0.063(4) -0.011(2) 0.025(3) -0.0178(19)
N4B 0.052(3) 0.036(2) 0.063(4) -0.011(2) 0.025(3) -0.0178(19)
C50 0.046(4) 0.034(3) 0.033(3) -0.004(3) -0.006(3) -0.001(3)
C3 0.054(4) 0.029(3) 0.028(3) -0.001(2) 0.002(3) 0.016(3)
C25 0.056(4) 0.030(3) 0.028(3) -0.007(2) -0.012(3) 0.003(3)
C24 0.045(4) 0.026(3) 0.047(4) -0.004(3) -0.021(3) -0.002(3)
C52 0.029(3) 0.049(4) 0.036(3) 0.012(3) 0.000(2) 0.003(3)
C1 0.029(3) 0.043(3) 0.042(4) 0.006(3) 0.007(3) 0.009(3)
C49 0.058(4) 0.030(3) 0.029(3) -0.002(2) 0.004(3) -0.008(3)
C46 0.038(3) 0.048(4) 0.039(4) 0.002(3) -0.001(3) 0.017(3)
C6 0.054(4) 0.029(3) 0.023(3) 0.002(2) 0.005(3) 0.002(3)
C36 0.030(3) 0.030(3) 0.054(4) -0.007(3) -0.008(3) 0.003(2)
C39 0.033(3) 0.044(4) 0.040(4) -0.005(3) 0.002(3) -0.009(3)
C38 0.023(3) 0.057(4) 0.046(4) -0.028(3) 0.006(3) 0.001(3)
C42 0.044(4) 0.044(4) 0.037(4) 0.004(3) 0.001(3) 0.010(3)
C51 0.033(3) 0.048(4) 0.040(4) -0.001(3) -0.006(3) -0.003(3)
C43 0.057(4) 0.046(4) 0.034(4) -0.004(3) 0.004(3) 0.003(3)
C44 0.055(4) 0.042(4) 0.045(4) -0.007(3) 0.024(3) 0.008(3)
C37 0.029(3) 0.042(4) 0.062(4) -0.021(3) -0.008(3) 0.011(3)
C45 0.050(4) 0.051(4) 0.061(5) 0.007(4) 0.012(4) 0.029(3)
C31A 0.064(3) 0.024(2) 0.066(4) 0.001(2) -0.010(3) -0.005(2)
C31B 0.064(3) 0.024(2) 0.066(4) 0.001(2) -0.010(3) -0.005(2)
C27 0.077(6) 0.053(5) 0.074(6) -0.018(4) -0.016(5) 0.004(4)
C32 0.061(4) 0.083(5) 0.119(6) 0.022(4) 0.020(4) 0.000(3)
C29 0.061(4) 0.083(5) 0.119(6) 0.022(4) 0.020(4) 0.000(3)
C28 0.082(7) 0.051(5) 0.137(10) -0.024(6) -0.003(6) 0.002(5)
C33A 0.037(3) 0.038(3) 0.038(3) -0.004(2) 0.005(2) -0.012(2)
C33B 0.037(3) 0.038(3) 0.038(3) -0.004(2) 0.005(2) -0.012(2)
C34A 0.113(9) 0.076(11) 0.049(9) 0.020(8) -0.032(7) -0.059(11)
C34B 0.113(9) 0.076(11) 0.049(9) 0.020(8) -0.032(7) -0.059(11)
C30A 0.064(3) 0.024(2) 0.066(4) 0.001(2) -0.010(3) -0.005(2)
C30B 0.064(3) 0.024(2) 0.066(4) 0.001(2) -0.010(3) -0.005(2)

loop_
_atom_type_symbol
_atom_type_description
_atom_type_scat_dispersion_real
_atom_type_scat_dispersion_imag
_atom_type_scat_source
C C 0.0181 0.0091 'International Tables Vol C Tables 4.2.6.8 and 6.1.1.4'
H H 0.0000 0.0000 'International Tables Vol C Tables 4.2.6.8 and 6.1.1.4'
Cl Cl 0.3639 0.7018 'International Tables Vol C Tables 4.2.6.8 and 6.1.1.4'
N N 0.0311 0.0180 'International Tables Vol C Tables 4.2.6.8 and 6.1.1.4'
Ni Ni -3.0029 0.5091 'International Tables Vol C Tables 4.2.6.8 and 6.1.1.4'
O O 0.0492 0.0322 'International Tables Vol C Tables 4.2.6.8 and 6.1.1.4'
P P 0.2955 0.4335 'International Tables Vol C Tables 4.2.6.8 and 6.1.1.4'
S S 0.3331 0.5567 'International Tables Vol C Tables 4.2.6.8 and 6.1.1.4'

loop_
_geom_angle_atom_site_label_1
_geom_angle_atom_site_label_2
_geom_angle_atom_site_label_3
_geom_angle
_geom_angle_site_symmetry_1
_geom_angle_site_symmetry_3
_geom_angle_publ_flag
P1 Ni2 S2 101.82(5) . . ?
P1 Ni2 Cl1 105.15(6) . . ?
Cl1 Ni2 S2 104.46(5) . . ?
N3 Ni2 S2 123.54(16) . . ?
N3 Ni2 P1 102.04(16) . . ?
N3 Ni2 Cl1 117.21(15) . . ?
S1 Ni1 S2 94.93(6) . . ?
N2 Ni1 S2 88.91(13) . . ?
N2 Ni1 S1 169.85(14) . . ?
N2 Ni1 N1 88.68(18) . . ?
N1 Ni1 S2 168.48(14) . . ?
N1 Ni1 S1 89.34(14) . . ?
S3 Ni3 S4A 100.57(14) . . ?
S3 Ni3 S4B 91.79(8) . . ?
N5 Ni3 S3 174.53(18) . . ?
N5 Ni3 S4A 83.6(2) . . ?
N5 Ni3 S4B 90.91(19) . . ?
N5 Ni3 N4A 90.3(10) . . ?
N5 Ni3 N4B 88.1(5) . . ?
N4A Ni3 S3 86.8(10) . . ?
N4A Ni3 S4A 160.0(7) . . ?
N4B Ni3 S3 88.3(4) . . ?
N4B Ni3 S4B 168.1(3) . . ?
P2 Ni4 S4B 95.99(8) . . ?
P2 Ni4 Cl2A 100.64(15) . . ?
P2 Ni4 Cl2B 108.48(9) . . ?
S4A Ni4 P2 110.13(17) . . ?
S4A Ni4 Cl2A 105.3(2) . . ?
Cl2B Ni4 S4B 99.93(14) . . ?
N6 Ni4 P2 103.19(19) . . ?
N6 Ni4 S4A 125.9(3) . . ?
N6 Ni4 S4B 121.9(2) . . ?
N6 Ni4 Cl2A 109.0(3) . . ?
N6 Ni4 Cl2B 123.5(2) . . ?
Ni1 S2 Ni2 108.11(6) . . ?
C8 S2 Ni2 109.91(18) . . ?
C8 S2 Ni1 98.99(17) . . ?
C9 P1 Ni2 113.83(16) . . ?
C9 P1 C15 106.7(2) . . ?
C15 P1 Ni2 117.47(16) . . ?
C21 P1 Ni2 110.06(16) . . ?
C21 P1 C9 104.5(2) . . ?
C21 P1 C15 103.0(2) . . ?
C47 P2 Ni4 116.08(19) . . ?
C41 P2 Ni4 115.20(18) . . ?
C41 P2 C47 104.0(2) . . ?
C35 P2 Ni4 111.22(18) . . ?
C35 P2 C47 105.9(3) . . ?
C35 P2 C41 103.2(3) . . ?
C1 S1 Ni1 99.3(2) . . ?
C27 S3 Ni3 99.9(3) . . ?
Ni4 S4A Ni3 127.2(3) . . ?
Ni4 S4A C34A 149.1(10) . . ?
C34A S4A Ni3 83.5(9) . . ?
Ni3 S4B Ni4 109.59(9) . . ?
C34B S4B Ni3 100.5(5) . . ?
C34B S4B Ni4 104.1(6) . . ?
C7 N2 Ni1 109.6(3) . . ?
C7 N2 C6 110.0(4) . . ?
C5 N2 Ni1 107.4(4) . . ?
C5 N2 C7 111.5(4) . . ?
C5 N2 C6 108.9(5) . . ?
C6 N2 Ni1 109.4(3) . . ?
O1 N3 Ni2 154.1(4) . . ?
C4 N1 Ni1 106.6(3) . . ?
C4 N1 C2 111.4(4) . . ?
C2 N1 Ni1 110.5(3) . . ?
C3 N1 Ni1 108.8(3) . . ?
C3 N1 C4 109.4(4) . . ?
C3 N1 C2 110.1(4) . . ?
O2 N6 Ni4 154.5(5) . . ?
C15 C20 H20 119.6 . . ?
C19 C20 H20 119.6 . . ?
C19 C20 C15 120.8(5) . . ?
C10 C9 P1 117.7(4) . . ?
C10 C9 C14 118.6(5) . . ?
C14 C9 P1 123.6(4) . . ?
C20 C15 P1 119.4(4) . . ?
C16 C15 P1 121.7(4) . . ?
C16 C15 C20 118.9(5) . . ?
C22 C21 P1 124.0(4) . . ?
C26 C21 P1 116.6(4) . . ?
C26 C21 C22 119.2(5) . . ?
C15 C16 H16 120.0 . . ?
C15 C16 C17 120.1(5) . . ?
C17 C16 H16 120.0 . . ?
C9 C10 H10 119.7 . . ?
C9 C10 C11 120.5(5) . . ?
C11 C10 H10 119.7 . . ?
C9 C14 H14 119.9 . . ?
C13 C14 C9 120.2(5) . . ?
C13 C14 H14 119.9 . . ?
C48 C47 P2 122.4(4) . . ?
C52 C47 P2 117.9(4) . . ?
C52 C47 C48 119.6(5) . . ?
N1 C4 H4A 110.1 . . ?
N1 C4 H4B 110.1 . . ?
N1 C4 C5 108.0(5) . . ?
H4A C4 H4B 108.4 . . ?
C5 C4 H4A 110.1 . . ?
C5 C4 H4B 110.1 . . ?
C31A N5 Ni3 97.6(9) . . ?
C31B N5 Ni3 107.6(6) . . ?
C31B N5 C32 105.4(7) . . ?
C31B N5 C33B 121.9(7) . . ?
C32 N5 Ni3 110.4(5) . . ?
C32 N5 C31A 103.7(10) . . ?
C33A N5 Ni3 105.8(9) . . ?
C33A N5 C31A 104.4(13) . . ?
C33A N5 C32 130.0(11) . . ?
C33B N5 Ni3 109.1(4) . . ?
C33B N5 C32 102.1(7) . . ?
C46 C41 P2 122.8(5) . . ?
C46 C41 C42 118.2(6) . . ?
C42 C41 P2 119.0(4) . . ?
S2 C8 H8A 109.9 . . ?
S2 C8 H8B 109.9 . . ?
H8A C8 H8B 108.3 . . ?
C7 C8 S2 108.8(4) . . ?
C7 C8 H8A 109.9 . . ?
C7 C8 H8B 109.9 . . ?
C14 C13 H13 119.5 . . ?
C14 C13 C12 121.1(5) . . ?
C12 C13 H13 119.5 . . ?
C40 C35 P2 122.9(4) . . ?
C40 C35 C36 118.6(5) . . ?
C36 C35 P2 118.5(4) . . ?
C16 C17 H17 119.9 . . ?
C18 C17 C16 120.3(5) . . ?
C18 C17 H17 119.9 . . ?
C21 C22 H22 120.0 . . ?
C21 C22 C23 120.0(5) . . ?
C23 C22 H22 120.0 . . ?
N2 C7 C8 109.5(4) . . ?
N2 C7 H7A 109.8 . . ?
N2 C7 H7B 109.8 . . ?
C8 C7 H7A 109.8 . . ?
C8 C7 H7B 109.8 . . ?
H7A C7 H7B 108.2 . . ?
C21 C26 H26 119.6 . . ?
C21 C26 C25 120.9(5) . . ?
C25 C26 H26 119.6 . . ?
C20 C19 H19 120.1 . . ?
C20 C19 C18 119.8(5) . . ?
C18 C19 H19 120.1 . . ?
C35 C40 H40 119.6 . . ?
C35 C40 C39 120.8(6) . . ?
C39 C40 H40 119.6 . . ?
C13 C12 H12 120.3 . . ?
C11 C12 C13 119.4(5) . . ?
C11 C12 H12 120.3 . . ?
C17 C18 C19 120.1(5) . . ?
C17 C18 H18 119.9 . . ?
C19 C18 H18 119.9 . . ?
N1 C2 H2A 109.7 . . ?
N1 C2 H2B 109.7 . . ?
N1 C2 C1 109.7(5) . . ?
H2A C2 H2B 108.2 . . ?
C1 C2 H2A 109.7 . . ?
C1 C2 H2B 109.7 . . ?
C47 C48 H48 120.1 . . ?
C47 C48 C49 119.8(5) . . ?
C49 C48 H48 120.1 . . ?
N2 C5 C4 108.0(5) . . ?
N2 C5 H5A 110.1 . . ?
N2 C5 H5B 110.1 . . ?
C4 C5 H5A 110.1 . . ?
C4 C5 H5B 110.1 . . ?
H5A C5 H5B 108.4 . . ?
C22 C23 H23 120.0 . . ?
C24 C23 C22 120.0(6) . . ?
C24 C23 H23 120.0 . . ?
C10 C11 H11 119.9 . . ?
C12 C11 C10 120.2(5) . . ?
C12 C11 H11 119.9 . . ?
C29 N4A Ni3 122(2) . . ?
C29 N4A C28 116(3) . . ?
C29 N4A C30A 134(2) . . ?
C28 N4A Ni3 102.1(15) . . ?
C28 N4A C30A 85.2(15) . . ?
C30A N4A Ni3 89.2(17) . . ?
C29 N4B Ni3 108.5(7) . . ?
C28 N4B Ni3 113.0(8) . . ?
C28 N4B C29 103.1(11) . . ?
C28 N4B C30B 120.6(10) . . ?
C30B N4B Ni3 109.8(10) . . ?
C30B N4B C29 100.1(9) . . ?
C49 C50 H50 120.5 . . ?
C51 C50 H50 120.5 . . ?
C51 C50 C49 119.0(6) . . ?
N1 C3 H3A 109.5 . . ?
N1 C3 H3B 109.5 . . ?
N1 C3 H3C 109.5 . . ?
H3A C3 H3B 109.5 . . ?
H3A C3 H3C 109.5 . . ?
H3B C3 H3C 109.5 . . ?
C26 C25 H25 120.3 . . ?
C24 C25 C26 119.5(6) . . ?
C24 C25 H25 120.3 . . ?
C23 C24 C25 120.4(5) . . ?
C23 C24 H24 119.8 . . ?
C25 C24 H24 119.8 . . ?
C47 C52 H52 119.8 . . ?
C47 C52 C51 120.4(6) . . ?
C51 C52 H52 119.8 . . ?
S1 C1 H1A 109.6 . . ?
S1 C1 H1B 109.6 . . ?
C2 C1 S1 110.3(4) . . ?
C2 C1 H1A 109.6 . . ?
C2 C1 H1B 109.6 . . ?
H1A C1 H1B 108.1 . . ?
C48 C49 C50 120.9(6) . . ?
C48 C49 H49 119.5 . . ?
C50 C49 H49 119.5 . . ?
C41 C46 H46 119.6 . . ?
C45 C46 C41 120.8(6) . . ?
C45 C46 H46 119.6 . . ?
N2 C6 H6A 109.5 . . ?
N2 C6 H6B 109.5 . . ?
N2 C6 H6C 109.5 . . ?
H6A C6 H6B 109.5 . . ?
H6A C6 H6C 109.5 . . ?
H6B C6 H6C 109.5 . . ?
C35 C36 H36 119.8 . . ?
C37 C36 C35 120.3(6) . . ?
C37 C36 H36 119.8 . . ?
C40 C39 H39 120.0 . . ?
C38 C39 C40 119.9(6) . . ?
C38 C39 H39 120.0 . . ?
C39 C38 H38 120.2 . . ?
C37 C38 C39 119.6(6) . . ?
C37 C38 H38 120.2 . . ?
C41 C42 H42 119.7 . . ?
C43 C42 C41 120.7(6) . . ?
C43 C42 H42 119.7 . . ?
C50 C51 C52 120.3(6) . . ?
C50 C51 H51 119.8 . . ?
C52 C51 H51 119.8 . . ?
C42 C43 H43 119.6 . . ?
C44 C43 C42 120.7(6) . . ?
C44 C43 H43 119.6 . . ?
C43 C44 H44 120.5 . . ?
C43 C44 C45 119.1(6) . . ?
C45 C44 H44 120.5 . . ?
C36 C37 H37 119.7 . . ?
C38 C37 C36 120.7(6) . . ?
C38 C37 H37 119.7 . . ?
C46 C45 C44 120.6(6) . . ?
C46 C45 H45 119.7 . . ?
C44 C45 H45 119.7 . . ?
N5 C31A H31A 112.1 . . ?
N5 C31A H31B 112.1 . . ?
H31A C31A H31B 109.7 . . ?
C30A C31A N5 98.5(18) . . ?
C30A C31A H31A 112.1 . . ?
C30A C31A H31B 112.1 . . ?
N5 C31B H31C 107.6 . . ?
N5 C31B H31D 107.6 . . ?
H31C C31B H31D 107.0 . . ?
C30B C31B N5 118.8(9) . . ?
C30B C31B H31C 107.6 . . ?
C30B C31B H31D 107.6 . . ?
S3 C27 H27A 109.9 . . ?
S3 C27 H27B 109.9 . . ?
H27A C27 H27B 108.3 . . ?
C28 C27 S3 108.8(6) . . ?
C28 C27 H27A 109.9 . . ?
C28 C27 H27B 109.9 . . ?
N5 C32 H32A 109.5 . . ?
N5 C32 H32B 109.5 . . ?
N5 C32 H32C 109.5 . . ?
H32A C32 H32B 109.5 . . ?
H32A C32 H32C 109.5 . . ?
H32B C32 H32C 109.5 . . ?
N4A C29 H29A 109.5 . . ?
N4A C29 H29B 109.5 . . ?
N4A C29 H29C 109.5 . . ?
N4B C29 H29D 109.5 . . ?
N4B C29 H29E 109.5 . . ?
N4B C29 H29F 109.5 . . ?
H29A C29 H29B 109.5 . . ?
H29A C29 H29C 109.5 . . ?
H29B C29 H29C 109.5 . . ?
H29D C29 H29E 109.5 . . ?
H29D C29 H29F 109.5 . . ?
H29E C29 H29F 109.5 . . ?
N4A C28 H28A 110.8 . . ?
N4A C28 H28B 110.8 . . ?
N4B C28 C27 111.9(8) . . ?
N4B C28 H28C 109.2 . . ?
N4B C28 H28D 109.2 . . ?
C27 C28 N4A 104.8(13) . . ?
C27 C28 H28A 110.8 . . ?
C27 C28 H28B 110.8 . . ?
C27 C28 H28C 109.2 . . ?
C27 C28 H28D 109.2 . . ?
H28A C28 H28B 108.9 . . ?
H28C C28 H28D 107.9 . . ?
N5 C33A H33A 114.5 . . ?
N5 C33A H33B 114.5 . . ?
N5 C33A C34A 84.9(18) . . ?
H33A C33A H33B 111.6 . . ?
C34A C33A H33A 114.5 . . ?
C34A C33A H33B 114.5 . . ?
N5 C33B H33C 109.7 . . ?
N5 C33B H33D 109.7 . . ?
N5 C33B C34B 109.9(8) . . ?
H33C C33B H33D 108.2 . . ?
C34B C33B H33C 109.7 . . ?
C34B C33B H33D 109.7 . . ?
S4A C34A H34A 107.9 . . ?
S4A C34A H34B 107.9 . . ?
C33A C34A S4A 117(2) . . ?
C33A C34A H34A 107.9 . . ?
C33A C34A H34B 107.9 . . ?
H34A C34A H34B 107.2 . . ?
S4B C34B H34C 111.2 . . ?
S4B C34B H34D 111.2 . . ?
C33B C34B S4B 102.7(10) . . ?
C33B C34B H34C 111.2 . . ?
C33B C34B H34D 111.2 . . ?
H34C C34B H34D 109.1 . . ?
N4A C30A H30A 114.0 . . ?
N4A C30A H30B 114.0 . . ?
C31A C30A N4A 88(2) . . ?
C31A C30A H30A 114.0 . . ?
C31A C30A H30B 114.0 . . ?
H30A C30A H30B 111.2 . . ?
N4B C30B H30C 108.6 . . ?
N4B C30B H30D 108.6 . . ?
C31B C30B N4B 114.5(10) . . ?
C31B C30B H30C 108.6 . . ?
C31B C30B H30D 108.6 . . ?
H30C C30B H30D 107.6 . . ?

loop_
_geom_bond_atom_site_label_1
_geom_bond_atom_site_label_2
_geom_bond_distance
_geom_bond_site_symmetry_2
_geom_bond_publ_flag
Ni2 S2 2.3310(14) . ?
Ni2 P1 2.2217(14) . ?
Ni2 Cl1 2.2805(15) . ?
Ni2 N3 1.671(5) . ?
Ni1 S2 2.1829(14) . ?
Ni1 S1 2.1647(16) . ?
Ni1 N2 1.946(4) . ?
Ni1 N1 1.949(4) . ?
Ni3 S3 2.173(2) . ?
Ni3 S4A 2.237(6) . ?
Ni3 S4B 2.179(2) . ?
Ni3 N5 1.933(6) . ?
Ni3 N4A 2.05(4) . ?
Ni3 N4B 1.944(14) . ?
Ni4 P2 2.2258(17) . ?
Ni4 S4A 1.995(6) . ?
Ni4 S4B 2.458(3) . ?
Ni4 Cl2A 2.440(6) . ?
Ni4 Cl2B 2.227(3) . ?
Ni4 N6 1.674(6) . ?
S2 C8 1.840(5) . ?
P1 C9 1.823(5) . ?
P1 C15 1.829(5) . ?
P1 C21 1.823(5) . ?
P2 C47 1.836(6) . ?
P2 C41 1.830(6) . ?
P2 C35 1.821(5) . ?
S1 C1 1.839(6) . ?
S3 C27 1.824(8) . ?
S4A C34A 2.12(4) . ?
S4B C34B 1.820(15) . ?
N2 C7 1.489(7) . ?
N2 C5 1.488(7) . ?
N2 C6 1.489(7) . ?
O1 N3 1.174(6) . ?
N1 C4 1.497(7) . ?
N1 C2 1.497(7) . ?
N1 C3 1.480(7) . ?
O2 N6 1.177(7) . ?
C20 H20 0.9500 . ?
C20 C15 1.393(7) . ?
C20 C19 1.382(7) . ?
C9 C10 1.395(7) . ?
C9 C14 1.403(7) . ?
C15 C16 1.390(7) . ?
C21 C22 1.389(7) . ?
C21 C26 1.386(8) . ?
C16 H16 0.9500 . ?
C16 C17 1.392(7) . ?
C10 H10 0.9500 . ?
C10 C11 1.397(8) . ?
C14 H14 0.9500 . ?
C14 C13 1.379(8) . ?
C47 C48 1.384(8) . ?
C47 C52 1.379(8) . ?
C4 H4A 0.9900 . ?
C4 H4B 0.9900 . ?
C4 C5 1.512(9) . ?
N5 C31A 1.88(2) . ?
N5 C31B 1.453(11) . ?
N5 C32 1.492(10) . ?
N5 C33A 1.482(16) . ?
N5 C33B 1.454(10) . ?
C41 C46 1.390(8) . ?
C41 C42 1.395(9) . ?
C8 H8A 0.9900 . ?
C8 H8B 0.9900 . ?
C8 C7 1.514(8) . ?
C13 H13 0.9500 . ?
C13 C12 1.388(8) . ?
C35 C40 1.377(8) . ?
C35 C36 1.398(8) . ?
C17 H17 0.9500 . ?
C17 C18 1.377(8) . ?
C22 H22 0.9500 . ?
C22 C23 1.402(8) . ?
C7 H7A 0.9900 . ?
C7 H7B 0.9900 . ?
C26 H26 0.9500 . ?
C26 C25 1.391(8) . ?
C19 H19 0.9500 . ?
C19 C18 1.383(8) . ?
C40 H40 0.9500 . ?
C40 C39 1.387(8) . ?
C12 H12 0.9500 . ?
C12 C11 1.382(8) . ?
C18 H18 0.9500 . ?
C2 H2A 0.9900 . ?
C2 H2B 0.9900 . ?
C2 C1 1.516(8) . ?
C48 H48 0.9500 . ?
C48 C49 1.388(8) . ?
C5 H5A 0.9900 . ?
C5 H5B 0.9900 . ?
C23 H23 0.9500 . ?
C23 C24 1.378(9) . ?
C11 H11 0.9500 . ?
N4A C29 1.19(3) . ?
N4A C28 1.57(3) . ?
N4A C30A 1.77(4) . ?
N4B C29 1.565(14) . ?
N4B C28 1.429(16) . ?
N4B C30B 1.435(16) . ?
C50 H50 0.9500 . ?
C50 C49 1.389(9) . ?
C50 C51 1.377(9) . ?
C3 H3A 0.9800 . ?
C3 H3B 0.9800 . ?
C3 H3C 0.9800 . ?
C25 H25 0.9500 . ?
C25 C24 1.386(9) . ?
C24 H24 0.9500 . ?
C52 H52 0.9500 . ?
C52 C51 1.396(8) . ?
C1 H1A 0.9900 . ?
C1 H1B 0.9900 . ?
C49 H49 0.9500 . ?
C46 H46 0.9500 . ?
C46 C45 1.386(9) . ?
C6 H6A 0.9800 . ?
C6 H6B 0.9800 . ?
C6 H6C 0.9800 . ?
C36 H36 0.9500 . ?
C36 C37 1.380(8) . ?
C39 H39 0.9500 . ?
C39 C38 1.386(9) . ?
C38 H38 0.9500 . ?
C38 C37 1.368(10) . ?
C42 H42 0.9500 . ?
C42 C43 1.392(9) . ?
C51 H51 0.9500 . ?
C43 H43 0.9500 . ?
C43 C44 1.370(10) . ?
C44 H44 0.9500 . ?
C44 C45 1.389(10) . ?
C37 H37 0.9500 . ?
C45 H45 0.9500 . ?
C31A H31A 0.9900 . ?
C31A H31B 0.9900 . ?
C31A C30A 1.41(2) . ?
C31B H31C 0.9900 . ?
C31B H31D 0.9900 . ?
C31B C30B 1.395(13) . ?
C27 H27A 0.9900 . ?
C27 H27B 0.9900 . ?
C27 C28 1.508(11) . ?
C32 H32A 0.9800 . ?
C32 H32B 0.9800 . ?
C32 H32C 0.9800 . ?
C29 H29A 0.9800 . ?
C29 H29B 0.9800 . ?
C29 H29C 0.9800 . ?
C29 H29D 0.9800 . ?
C29 H29E 0.9800 . ?
C29 H29F 0.9800 . ?
C28 H28A 0.9900 . ?
C28 H28B 0.9900 . ?
C28 H28C 0.9900 . ?
C28 H28D 0.9900 . ?
C33A H33A 0.9900 . ?
C33A H33B 0.9900 . ?
C33A C34A 1.68(2) . ?
C33B H33C 0.9900 . ?
C33B H33D 0.9900 . ?
C33B C34B 1.654(16) . ?
C34A H34A 0.9900 . ?
C34A H34B 0.9900 . ?
C34B H34C 0.9900 . ?
C34B H34D 0.9900 . ?
C30A H30A 0.9900 . ?
C30A H30B 0.9900 . ?
C30B H30C 0.9900 . ?
C30B H30D 0.9900 . ?

loop_
_geom_torsion_atom_site_label_1
_geom_torsion_atom_site_label_2
_geom_torsion_atom_site_label_3
_geom_torsion_atom_site_label_4
_geom_torsion
_geom_torsion_site_symmetry_1
_geom_torsion_site_symmetry_2
_geom_torsion_site_symmetry_3
_geom_torsion_site_symmetry_4
_geom_torsion_publ_flag
Ni2 S2 C8 C7 130.9(4) . . . . ?
Ni2 P1 C9 C10 25.0(4) . . . . ?
Ni2 P1 C9 C14 -157.2(4) . . . . ?
Ni2 P1 C15 C20 21.0(4) . . . . ?
Ni2 P1 C15 C16 -157.9(4) . . . . ?
Ni2 P1 C21 C22 -109.3(4) . . . . ?
Ni2 P1 C21 C26 65.5(4) . . . . ?
Ni1 S2 C8 C7 17.8(4) . . . . ?
Ni1 S1 C1 C2 14.8(5) . . . . ?
Ni1 N2 C7 C8 55.1(5) . . . . ?
Ni1 N2 C5 C4 -37.4(6) . . . . ?
Ni1 N1 C4 C5 -39.0(5) . . . . ?
Ni1 N1 C2 C1 51.5(5) . . . . ?
Ni3 S3 C27 C28 17.9(8) . . . . ?
Ni3 S4B C34B C33B -26.9(10) . . . . ?
Ni3 N5 C31A C30A -44(2) . . . . ?
Ni3 N5 C31B C30B -0.7(13) . . . . ?
Ni3 N5 C33A C34A -77.8(18) . . . . ?
Ni3 N5 C33B C34B -55.0(10) . . . . ?
Ni3 N4A C28 C27 65.8(15) . . . . ?
Ni3 N4A C30A C31A -81.9(18) . . . . ?
Ni3 N4B C28 C27 48.2(12) . . . . ?
Ni3 N4B C30B C31B -12.1(13) . . . . ?
Ni4 P2 C47 C48 -146.9(4) . . . . ?
Ni4 P2 C47 C52 34.7(5) . . . . ?
Ni4 P2 C41 C46 -109.2(5) . . . . ?
Ni4 P2 C41 C42 68.0(5) . . . . ?
Ni4 P2 C35 C40 -161.1(4) . . . . ?
Ni4 P2 C35 C36 17.3(5) . . . . ?
Ni4 S4B C34B C33B -140.4(8) . . . . ?
S2 Ni2 N3 O1 -114.4(9) . . . . ?
S2 C8 C7 N2 -46.0(5) . . . . ?
P1 Ni2 N3 O1 -1.2(10) . . . . ?
P1 C9 C10 C11 175.7(4) . . . . ?
P1 C9 C14 C13 -176.2(4) . . . . ?
P1 C15 C16 C17 -179.9(4) . . . . ?
P1 C21 C22 C23 174.3(4) . . . . ?
P1 C21 C26 C25 -175.9(4) . . . . ?
Cl1 Ni2 N3 O1 113.0(9) . . . . ?
P2 Ni4 N6 O2 1.8(13) . . . . ?
P2 C47 C48 C49 -177.0(4) . . . . ?
P2 C47 C52 C51 177.1(5) . . . . ?
P2 C41 C46 C45 177.5(5) . . . . ?
P2 C41 C42 C43 -177.4(5) . . . . ?
P2 C35 C40 C39 179.1(4) . . . . ?
P2 C35 C36 C37 -178.3(5) . . . . ?
S3 C27 C28 N4A -54.0(16) . . . . ?
S3 C27 C28 N4B -41.9(12) . . . . ?
S4A Ni4 N6 O2 129.1(12) . . . . ?
S4B Ni4 N6 O2 107.6(12) . . . . ?
Cl2A Ni4 N6 O2 -104.6(12) . . . . ?
Cl2B Ni4 N6 O2 -121.3(12) . . . . ?
N1 C4 C5 N2 51.0(6) . . . . ?
N1 C2 C1 S1 -41.6(6) . . . . ?
C20 C15 C16 C17 1.1(8) . . . . ?
C20 C19 C18 C17 0.5(8) . . . . ?
C9 P1 C15 C20 -108.2(4) . . . . ?
C9 P1 C15 C16 72.9(5) . . . . ?
C9 P1 C21 C22 13.3(5) . . . . ?
C9 P1 C21 C26 -171.9(4) . . . . ?
C9 C10 C11 C12 1.3(8) . . . . ?
C9 C14 C13 C12 -0.1(8) . . . . ?
C15 P1 C9 C10 156.2(4) . . . . ?
C15 P1 C9 C14 -26.0(5) . . . . ?
C15 P1 C21 C22 124.7(4) . . . . ?
C15 P1 C21 C26 -60.5(4) . . . . ?
C15 C20 C19 C18 0.7(8) . . . . ?
C15 C16 C17 C18 0.1(8) . . . . ?
C21 P1 C9 C10 -95.1(4) . . . . ?
C21 P1 C9 C14 82.7(4) . . . . ?
C21 P1 C15 C20 142.1(4) . . . . ?
C21 P1 C15 C16 -36.9(5) . . . . ?
C21 C22 C23 C24 1.3(8) . . . . ?
C21 C26 C25 C24 1.1(9) . . . . ?
C16 C17 C18 C19 -0.9(9) . . . . ?
C10 C9 C14 C13 1.6(7) . . . . ?
C14 C9 C10 C11 -2.2(8) . . . . ?
C14 C13 C12 C11 -0.8(9) . . . . ?
C47 P2 C41 C46 18.9(6) . . . . ?
C47 P2 C41 C42 -163.8(5) . . . . ?
C47 P2 C35 C40 72.0(5) . . . . ?
C47 P2 C35 C36 -109.7(5) . . . . ?
C47 C48 C49 C50 0.3(9) . . . . ?
C47 C52 C51 C50 -0.5(10) . . . . ?
C4 N1 C2 C1 169.8(4) . . . . ?
N5 C31A C30A N4A 79.4(19) . . . . ?
N5 C31B C30B N4B 8.7(17) . . . . ?
N5 C33A C34A S4A 39(3) . . . . ?
N5 C33B C34B S4B 53.5(11) . . . . ?
C41 P2 C47 C48 85.5(5) . . . . ?
C41 P2 C47 C52 -93.0(5) . . . . ?
C41 P2 C35 C40 -37.0(5) . . . . ?
C41 P2 C35 C36 141.4(5) . . . . ?
C41 C46 C45 C44 -0.6(11) . . . . ?
C41 C42 C43 C44 0.1(10) . . . . ?
C13 C12 C11 C10 0.2(9) . . . . ?
C35 P2 C47 C48 -23.0(5) . . . . ?
C35 P2 C47 C52 158.6(5) . . . . ?
C35 P2 C41 C46 129.3(5) . . . . ?
C35 P2 C41 C42 -53.4(5) . . . . ?
C35 C40 C39 C38 -0.6(9) . . . . ?
C35 C36 C37 C38 -1.2(10) . . . . ?
C22 C21 C26 C25 -0.8(8) . . . . ?
C22 C23 C24 C25 -1.0(9) . . . . ?
C7 N2 C5 C4 -157.5(5) . . . . ?
C26 C21 C22 C23 -0.4(8) . . . . ?
C26 C25 C24 C23 -0.2(9) . . . . ?
C19 C20 C15 P1 179.5(4) . . . . ?
C19 C20 C15 C16 -1.5(7) . . . . ?
C40 C35 C36 C37 0.1(9) . . . . ?
C40 C39 C38 C37 -0.5(9) . . . . ?
C2 N1 C4 C5 -159.6(5) . . . . ?
C48 C47 C52 C51 -1.3(9) . . . . ?
C5 N2 C7 C8 173.9(5) . . . . ?
C3 N1 C4 C5 78.5(5) . . . . ?
C3 N1 C2 C1 -68.7(6) . . . . ?
C52 C47 C48 C49 1.5(9) . . . . ?
C49 C50 C51 C52 2.2(10) . . . . ?
C46 C41 C42 C43 0.0(9) . . . . ?
C6 N2 C7 C8 -65.2(6) . . . . ?
C6 N2 C5 C4 80.9(6) . . . . ?
C36 C35 C40 C39 0.7(8) . . . . ?
C39 C38 C37 C36 1.4(10) . . . . ?
C42 C41 C46 C45 0.3(9) . . . . ?
C42 C43 C44 C45 -0.5(10) . . . . ?
C51 C50 C49 C48 -2.1(9) . . . . ?
C43 C44 C45 C46 0.8(11) . . . . ?
C31A N5 C33A C34A 179.8(19) . . . . ?
C31B N5 C33B C34B 178.7(10) . . . . ?
C32 N5 C31A C30A -157.2(18) . . . . ?
C32 N5 C31B C30B -118.5(12) . . . . ?
C32 N5 C33A C34A 57(2) . . . . ?
C32 N5 C33B C34B 61.8(10) . . . . ?
C29 N4A C28 C27 -69(3) . . . . ?
C29 N4A C30A C31A 54(4) . . . . ?
C29 N4B C28 C27 -68.7(12) . . . . ?
C29 N4B C30B C31B 102.0(13) . . . . ?
C28 N4A C30A C31A 176(2) . . . . ?
C28 N4B C30B C31B -146.1(13) . . . . ?
C33A N5 C31A C30A 65(2) . . . . ?
C33B N5 C31B C30B 126.2(11) . . . . ?
C30A N4A C28 C27 153.9(13) . . . . ?
C30B N4B C28 C27 -179.1(10) . . . . ?
